data_7211348
loop_
_publ_author_name
'Simao, Claudia'
'Mas-Torrent, Marta'
'Andr\'e, V\^ania'
'Teresa Duarte, M.'
'Techert, Simone'
'Veciana, Jaume'
'Rovira, Concepci\'o'

_publ_section_title
;
 Solid state photodimerisation of tetrathiafulvalene derivatives bearing
 carboxylate and carboxylic acid substituents
;
_journal_issue 46
_journal_name_full CrystEngComm
_journal_page_first 9878
_journal_paper_doi 10.1039/c3ce41353e
_journal_volume 15
_journal_year 2013
_chemical_formula_sum 'C11 H0 O2 S4'
_chemical_formula_weight 292.35
_chemical_name_systematic
;
 ?
;
_space_group_IT_number 14
_symmetry_cell_setting monoclinic
_symmetry_space_group_name_Hall '-P 2xab'
_symmetry_space_group_name_H-M 'P 21/b 1 1'
_atom_sites_solution_hydrogens none
_atom_sites_solution_primary direct
_atom_sites_solution_secondary difmap
_audit_creation_method SHELXL-97
_cell_angle_alpha 99.47(3)
_cell_angle_beta 90.00
_cell_angle_gamma 90.00
_cell_formula_units_Z 4
_cell_length_a 3.848(6)
_cell_length_b 11.006(9)
_cell_length_c 26.045(8)
_cell_measurement_temperature 150(2)
_cell_measurement_theta_max 31.10
_cell_measurement_theta_min 0.79
_cell_volume 1088.0(19)
_computing_cell_refinement 'BRUKER SMART (Bruker, 2005)'
_computing_data_collection 'BRUKER APEX2 (Bruker, 2005)'
_computing_data_reduction 'BRUKER SAINT (Bruker, 2005)'
_computing_molecular_graphics 'ORTEP 3.2 (Farrugia, 1997) and Mercury 2.3'
_computing_structure_refinement 'SHELXL-97 (Sheldrick, 2008)'
_computing_structure_solution 'SIR 97 (Altomare et al, 1999)'
_diffrn_ambient_temperature 150(2)
_diffrn_measured_fraction_theta_full 0.619
_diffrn_measured_fraction_theta_max 0.619
_diffrn_measurement_device_type 'Bruker APEX-II CCD area detector'
_diffrn_measurement_method 'phi and omega scans'
_diffrn_radiation_monochromator graphite
_diffrn_radiation_source 'fine-focus sealed tube'
_diffrn_radiation_type MoK\a
_diffrn_radiation_wavelength 0.71069
_diffrn_reflns_av_R_equivalents 0.1442
_diffrn_reflns_av_sigmaI/netI 0.1905
_diffrn_reflns_limit_h_max 4
_diffrn_reflns_limit_h_min -4
_diffrn_reflns_limit_k_max 13
_diffrn_reflns_limit_k_min -7
_diffrn_reflns_limit_l_max 31
_diffrn_reflns_limit_l_min -32
_diffrn_reflns_number 5626
_diffrn_reflns_theta_full 31.10
_diffrn_reflns_theta_max 31.10
_diffrn_reflns_theta_min 0.79
_exptl_absorpt_coefficient_mu 0.853
_exptl_absorpt_correction_type none
_exptl_crystal_colour red
_exptl_crystal_density_diffrn 1.785
_exptl_crystal_density_method 'not measured'
_exptl_crystal_description needle
_exptl_crystal_F_000 584
_exptl_crystal_size_max 0.22
_exptl_crystal_size_mid 0.03
_exptl_crystal_size_min 0.015
_refine_diff_density_max 2.753
_refine_diff_density_min -2.387
_refine_diff_density_rms 0.431
_refine_ls_extinction_coef 0.044(9)
_refine_ls_extinction_expression Fc^*^=kFc[1+0.001xFc^2^\l^3^/sin(2\q)]^-1/4^
_refine_ls_extinction_method SHELXL
_refine_ls_goodness_of_fit_ref 1.069
_refine_ls_hydrogen_treatment none
_refine_ls_matrix_type full
_refine_ls_number_parameters 70
_refine_ls_number_reflns 2167
_refine_ls_number_restraints 0
_refine_ls_restrained_S_all 1.069
_refine_ls_R_factor_all 0.2531
_refine_ls_R_factor_gt 0.1432
_refine_ls_shift/su_max 0.000
_refine_ls_shift/su_mean 0.000
_refine_ls_structure_factor_coef Fsqd
_refine_ls_weighting_details 'calc w=1/[\s^2^(Fo^2^)+(0.2000P)^2^+0.0000P] where P=(Fo^2^+2Fc^2^)/3'
_refine_ls_weighting_scheme calc
_refine_ls_wR_factor_gt 0.3231
_refine_ls_wR_factor_ref 0.3774
_reflns_number_gt 957
_reflns_number_total 2167
_reflns_threshold_expression >2\s(I)
_cod_data_source_file c3ce41353e.txt
_cod_data_source_block compound3
_cod_depositor_comments
;
The following automatic conversions were performed:

'_symmetry_cell_setting' value 'Monoclinic' changed to 'monoclinic'
according to /home/saulius/struct/CIF-dictionaries/cif_core.dic
dictionary named 'cif_core.dic' version 2.4.2 from 2011-04-26.

Automatic conversion script
Id: cif_fix_values 1891 2012-01-12 08:04:46Z andrius 
;
_cod_database_code 7211348

loop_
_symmetry_equiv_pos_as_xyz
'x, y, z'
'x+1/2, -y+1/2, -z'
'-x, -y, -z'
'-x-1/2, y-1/2, z'

loop_
_atom_site_label
_atom_site_type_symbol
_atom_site_fract_x
_atom_site_fract_y
_atom_site_fract_z
_atom_site_U_iso_or_equiv
_atom_site_adp_type
_atom_site_occupancy
_atom_site_symmetry_multiplicity
_atom_site_calc_flag
C1 C 0.292(4) 0.0647(14) 0.4348(6) 0.026(4) Uiso 1 1 d
C2 C 0.126(3) 0.1193(12) 0.3859(5) 0.015(3) Uiso 1 1 d
C3 C -0.021(3) 0.2258(12) 0.3729(5) 0.015(3) Uiso 1 1 d
C4 C -0.008(3) 0.1349(12) 0.2902(5) 0.013(3) Uiso 1 1 d
C5 C -0.028(3) 0.1242(11) 0.2401(5) 0.013(3) Uiso 1 1 d
C6 C -0.071(3) 0.1608(12) 0.1398(5) 0.013(3) Uiso 1 1 d
C7 C 0.079(3) 0.0457(12) 0.1538(5) 0.011(3) Uiso 1 1 d
C8 C 0.190(3) -0.0159(12) 0.1150(5) 0.014(3) Uiso 1 1 d
C9 C 0.137(4) 0.0312(13) 0.0626(5) 0.018(3) Uiso 1 1 d
C10 C -0.027(4) 0.1455(13) 0.0500(5) 0.019(3) Uiso 1 1 d
C11 C -0.134(3) 0.2102(12) 0.0876(5) 0.014(3) Uiso 1 1 d
O1 O 0.424(2) -0.0338(9) 0.4425(4) 0.020(2) Uiso 1 1 d
O2 O 0.260(3) 0.1330(10) 0.4715(4) 0.027(3) Uiso 1 1 d
S1 S 0.1571(9) 0.0255(3) 0.33854(13) 0.0150(9) Uiso 1 1 d
S2 S -0.1710(9) 0.2675(3) 0.31202(13) 0.0150(9) Uiso 1 1 d
S3 S 0.1391(9) -0.0068(3) 0.21956(13) 0.0150(9) Uiso 1 1 d
S4 S -0.2076(9) 0.2324(3) 0.19138(13) 0.0150(9) Uiso 1 1 d

loop_
_atom_type_symbol
_atom_type_description
_atom_type_scat_dispersion_real
_atom_type_scat_dispersion_imag
_atom_type_scat_source
C C 0.0033 0.0016 'International Tables Vol C Tables 4.2.6.8 and 6.1.1.4'
H H 0.0000 0.0000 'International Tables Vol C Tables 4.2.6.8 and 6.1.1.4'
O O 0.0106 0.0060 'International Tables Vol C Tables 4.2.6.8 and 6.1.1.4'
S S 0.1246 0.1234 'International Tables Vol C Tables 4.2.6.8 and 6.1.1.4'

loop_
_geom_angle_atom_site_label_1
_geom_angle_atom_site_label_2
_geom_angle_atom_site_label_3
_geom_angle
O2 C1 O1 112.9(15)
O2 C1 C2 110.0(14)
O1 C1 C2 136.9(14)
C3 C2 S1 109.3(10)
C3 C2 C1 141.6(12)
S1 C2 C1 109.0(10)
C2 C3 S2 133.2(10)
C5 C4 S2 105.1(10)
C5 C4 S1 134.1(10)
S2 C4 S1 120.8(7)
C5 C4 S3 42.6(7)
S2 C4 S3 147.6(8)
S1 C4 S3 91.5(5)
C4 C5 S3 104.0(10)
C4 C5 S4 134.1(10)
S3 C5 S4 121.9(7)
C7 C6 S4 104.7(9)
C7 C6 C11 134.7(11)
S4 C6 C11 120.4(10)
C8 C7 C6 108.6(12)
C8 C7 S3 120.0(11)
C6 C7 S3 131.3(9)
C7 C8 C9 118.0(12)
C10 C9 C8 131.7(12)
C11 C10 C9 112.2(13)
C10 C11 C6 114.6(13)
C2 S1 C4 95.2(6)
C4 S2 C3 80.7(6)
C5 S3 C7 82.0(6)
C5 S3 C4 33.5(6)
C7 S3 C4 115.3(5)
C6 S4 C5 99.4(6)

loop_
_geom_bond_atom_site_label_1
_geom_bond_atom_site_label_2
_geom_bond_distance
C1 O2 1.121(18)
C1 O1 1.242(17)
C1 C2 1.63(2)
C2 C3 1.393(19)
C2 S1 1.477(13)
C3 S2 1.816(14)
C4 C5 1.295(17)
C4 S2 1.604(13)
C4 S1 1.983(14)
C4 S3 2.279(13)
C5 S3 1.589(13)
C5 S4 2.000(13)
C6 C7 1.490(18)
C6 S4 1.534(13)
C6 C11 1.564(18)
C7 C8 1.198(17)
C7 S3 1.910(13)
C8 C9 1.550(19)
C9 C10 1.493(19)
C10 C11 1.185(18)
